data_9013469
loop_
_publ_author_name
'Berggren, J.'

_publ_section_title
;
 Refinement of the crystal structure of dicalcium ferrite, Ca2Fe2O5
;
_journal_name_full 'Acta Chemica Scandinavica'
_journal_page_first 3616
_journal_page_last 3624
_journal_paper_doi 10.3891/acta.chem.scand.25-3616
_journal_volume 25
_journal_year 1971
_chemical_formula_sum 'Ca2 Fe2 O5'
_chemical_name_mineral Srebrodolskite
_space_group_IT_number 62
_symmetry_space_group_name_Hall '-P 2ac 2n'
_symmetry_space_group_name_H-M 'P n m a'
_cell_angle_alpha 90
_cell_angle_beta 90
_cell_angle_gamma 90
_cell_length_a 5.4253
_cell_length_b 14.7687
_cell_length_c 5.5980
_cell_formula_units_Z 4
_cell_volume 448.538
_database_code_amcsd 0011930
_exptl_crystal_density_diffrn 4.026
_cod_database_code 9013469

loop_
_space_group_symop_operation_xyz
x,y,z
x,1/2-y,z
-x,1/2+y,-z
1/2-x,1/2+y,1/2+z
1/2+x,1/2-y,1/2-z
1/2+x,y,1/2-z
1/2-x,-y,1/2+z
-x,-y,-z

loop_
_atom_site_aniso_label
_atom_site_aniso_U_11
_atom_site_aniso_U_22
_atom_site_aniso_U_33
_atom_site_aniso_U_12
_atom_site_aniso_U_13
_atom_site_aniso_U_23
Ca 0.01327 0.01215 0.01048 -0.00101 0.00208 0.00021
Fe1 0.00656 0.01547 0.00714 0.00020 -0.00015 0.00042
Fe2 0.00790 0.01105 0.00873 0.00000 -0.00008 0.00000
O1 0.01327 0.01989 0.00841 -0.00020 -0.00308 0.00126
O2 0.01789 0.01436 0.01365 0.00101 0.00008 0.00126
O3 0.01103 0.01768 0.01127 0.00000 -0.00108 0.00000

loop_
_atom_site_label
_atom_site_fract_x
_atom_site_fract_y
_atom_site_fract_z
Ca 0.48170 0.10800 0.02310
Fe1 0.00000 0.00000 0.00000
Fe2 -0.05410 0.25000 -0.06590
O1 0.26230 -0.01540 0.23770
O2 0.02240 0.14060 0.07150
O3 0.59810 0.25000 -0.12430

loop_
_cod_related_entry_id
_cod_related_entry_database
_cod_related_entry_code
1 AMCSD 0011930
